data_7008124
loop_
_publ_author_name
'Bonnet, Fanny'
'Hillier, Anna C.'
'Collins, Anna'
'Dubberley, Stuart R.'
'Mountford, Philip'

_publ_section_references
;
Altomare, A., Cascarano, G., Giacovazzo G., Guagliardi A., Burla M.C.,
Polidori, G. & Camalli, M. (1994) SIR92 - a program for automatic solution
of crystal structures by direct methods. J. Appl. Cryst. (27), 435-435

Betteridge, P.W., Carruthers, J.R., Cooper, R.I.,
Prout, K., Watkin, D.J. (2003). J. Appl. Cryst. 36, 1487.

Nonius BV, COLLECT Software, (1997-2001)

Otwinowski, Z. & Minor, W. (1996), Processing of X-ray
Diffraction Data Collected in Oscillation Mode. Methods Enzymol.
276, 1997, 307-326. Ed Carter, C.W. & Sweet, R.M., Academic Press.

Sheldrick, G.M. (1997). SHELXL-97. Program for the refinement of
crystal structures. Univ. of Gottingen, Federal Republic of Germany.

Watkin, D.J., Prout, C.K. & Pearce, L.J. (1996) CAMERON, Chemical
Crystallography Laboratory, OXFORD, UK.
;
_publ_section_title
;
 Lanthanide mono(borohydride) complexes of diamide-diamine donor
 ligands: novel single site catalysts for the polymerisation of methyl
 methacrylate.
;
_journal_issue 3
_journal_name_full 'Dalton transactions (Cambridge, England : 2003)'
_journal_page_first 421
_journal_page_last 423
_journal_paper_doi 10.1039/b417279p
_journal_year 2005
_chemical_formula_moiety 'C28 H44 B2 Li1 N4 Sm1'
_chemical_formula_sum 'C28 H44 B2 Li N4 Sm'
_chemical_formula_weight 615.65
_chemical_name_common (Sm(N2NN_Mes)(BH4)2Li)2
_chemical_name_systematic
;
[Sm(N2NN_Mes)(BH4)2Li]2
;
_space_group_IT_number 2
_symmetry_cell_setting triclinic
_symmetry_space_group_name_Hall '-P 1'
_symmetry_space_group_name_H-M 'P -1'
_atom_sites_solution_hydrogens geom
_atom_sites_solution_primary direct
_cell_angle_alpha 101.4560(6)
_cell_angle_beta 105.0218(7)
_cell_angle_gamma 93.5125(10)
_cell_formula_units_Z 2
_cell_length_a 10.57200(10)
_cell_length_b 11.6396(2)
_cell_length_c 12.6413(2)
_cell_measurement_reflns_used 7956
_cell_measurement_temperature 150
_cell_measurement_theta_max 31
_cell_measurement_theta_min 5
_cell_volume 1461.99(4)
_computing_cell_refinement 'Denzo/Scalepack (Otwinowski & Minor, 1996)'
_computing_data_collection 'COLLECT (Nonius BV, 1997)'
_computing_data_reduction 'Denzo/Scalepack (Otwinowski & Minor, 1996)'
_computing_molecular_graphics 'CAMERON (Watkin et al 1996)'
_computing_publication_material 'CRYSTALS (Betteridge et al 2003)'
_computing_structure_refinement 'CRYSTALS (Betteridge et al 2003)'
_computing_structure_solution 'SIR92 (Altomare et al, 1994)'
_diffrn_ambient_temperature 150
_diffrn_measured_fraction_theta_full 0.993
_diffrn_measured_fraction_theta_max 0.981
_diffrn_measurement_device_type 'Nonius Kappa CCD'
_diffrn_measurement_method \w
_diffrn_radiation_monochromator graphite
_diffrn_radiation_type 'Mo K\a'
_diffrn_radiation_wavelength 0.71073
_diffrn_reflns_av_R_equivalents 0.018
_diffrn_reflns_limit_h_max 15
_diffrn_reflns_limit_h_min -15
_diffrn_reflns_limit_k_max 16
_diffrn_reflns_limit_k_min -16
_diffrn_reflns_limit_l_max 18
_diffrn_reflns_limit_l_min -18
_diffrn_reflns_number 15945
_diffrn_reflns_theta_full 28.719
_diffrn_reflns_theta_max 30.552
_diffrn_reflns_theta_min 5.130
_diffrn_standards_number 0
_exptl_absorpt_coefficient_mu 2.031
_exptl_absorpt_correction_T_max 0.78
_exptl_absorpt_correction_T_min 0.75
_exptl_absorpt_correction_type multi-scan
_exptl_absorpt_process_details 'Denzo/Scalepack (Otwinowski & Minor, 1996)'
_exptl_crystal_colour yellow
_exptl_crystal_density_diffrn 1.398
_exptl_crystal_description plate
_exptl_crystal_F_000 630
_exptl_crystal_size_max 0.22
_exptl_crystal_size_mid 0.14
_exptl_crystal_size_min 0.12
_refine_diff_density_max 1.46
_refine_diff_density_min -0.81
_refine_ls_extinction_method None
_refine_ls_goodness_of_fit_ref 0.9926
_refine_ls_hydrogen_treatment mixed
_refine_ls_matrix_type full
_refine_ls_number_parameters 351
_refine_ls_number_reflns 8786
_refine_ls_number_restraints 137
_refine_ls_R_factor_all 0.0293
_refine_ls_R_factor_gt 0.0243
_refine_ls_shift/su_max 0.001001
_refine_ls_structure_factor_coef Fsqd
_refine_ls_weighting_details
;
p=P(6)*max(Fo^2^,0) + (1-P(6))Fc^2^
Method = SHELXL 97 (Sheldrick, 1997)
W = 1. / [Sigma^2^(F*)+(P(1)p)^2^+P(2)p+P(4)+P(5)Sin(theta) ]
P(i) are:
0.688E-02 0.748 0.00 0.00 0.00 0.333
;
_refine_ls_weighting_scheme calc
_refine_ls_wR_factor_all 0.0540
_refine_ls_wR_factor_gt 0.0524
_refine_ls_wR_factor_ref 0.0540
_reflns_limit_h_max 14
_reflns_limit_h_min -15
_reflns_limit_k_max 16
_reflns_limit_k_min -16
_reflns_limit_l_max 18
_reflns_limit_l_min 0
_reflns_number_gt 8016
_reflns_number_total 8786
_reflns_threshold_expression I>2.00u(I)
_oxford_diffrn_Wilson_B_factor 0.00
_oxford_diffrn_Wilson_scale 0.00
_oxford_refine_ls_scale 0.39735(18)
_cod_data_source_file b417279p.txt
_cod_data_source_block Compound_6
_cod_depositor_comments
;
The following automatic conversions were performed:
'_symmetry_cell_setting' value 'Triclinic' changed to 'triclinic'
according to '/home/saulius/struct/CIF-dictionaries/cif_core.dic'
dictionary named 'cif_core.dic' version 2.4.1 from 2010-06-29.

Automatic conversion script
Id: cif_fix_enum 1527 2010-12-29 10:47:43Z saulius 
;
_cod_original_sg_symbol_H-M 'P -1 '
_cod_original_formula_sum 'C28 H44 B2 Li1 N4 Sm1'
_cod_database_code 7008124

loop_
_symmetry_equiv_pos_as_xyz
x,y,z
-x,-y,-z

loop_
_atom_site_label
_atom_site_type_symbol
_atom_site_fract_x
_atom_site_fract_y
_atom_site_fract_z
_atom_site_U_iso_or_equiv
_atom_site_occupancy
_atom_site_adp_type
_atom_site_refinement_flags_posn
_atom_site_refinement_flags_adp
_atom_site_refinement_flags_occupancy
_atom_site_disorder_assembly
_atom_site_disorder_group
_atom_site_attached_hydrogens
Sm1 Sm -0.160797(8) -0.178590(8) 0.210440(7) 0.0174 1.0000 Uani . . . . . .
Li1 Li -0.0204(4) -0.1515(3) 0.5271(3) 0.0347 1.0000 Uani . . . . . .
N1 N -0.12708(15) -0.00539(14) 0.15318(12) 0.0211 1.0000 Uani D . . . . .
N2 N -0.37297(15) -0.26125(15) 0.15458(13) 0.0240 1.0000 Uani D . . . . .
N3 N -0.25448(15) -0.21357(14) -0.00552(13) 0.0218 1.0000 Uani D . . . . .
N4 N -0.01759(15) -0.29105(14) 0.09424(13) 0.0237 1.0000 Uani D . . . . .
C1 C -0.20044(19) 0.00410(18) 0.04014(16) 0.0265 1.0000 Uani D . . . . .
C2 C -0.2029(2) -0.11126(19) -0.04179(16) 0.0273 1.0000 Uani D . . . . .
C3 C -0.45299(19) -0.2948(2) 0.03807(17) 0.0324 1.0000 Uani D . . . . .
C4 C -0.40045(18) -0.2208(2) -0.03134(16) 0.0296 1.0000 Uani D . . . . .
C5 C -0.2159(2) -0.32301(18) -0.06213(16) 0.0279 1.0000 Uani D . . . . .
C6 C -0.07138(19) -0.33308(17) -0.01659(16) 0.0242 1.0000 Uani D . . . . .
C7 C 0.0008(2) -0.38734(18) -0.08590(17) 0.0301 1.0000 Uani D . . . . .
C8 C 0.1320(2) -0.39797(18) -0.0398(2) 0.0350 1.0000 Uani D . . . . .
C9 C 0.1881(2) -0.35561(17) 0.07402(19) 0.0311 1.0000 Uani D . . . . .
C10 C 0.11029(19) -0.30334(17) 0.13785(17) 0.0264 1.0000 Uani D . . . . .
C11 C -0.05743(17) 0.10100(16) 0.22371(15) 0.0199 1.0000 Uani . . . . . .
C12 C -0.11672(18) 0.20542(17) 0.24859(15) 0.0223 1.0000 Uani D . . . . .
C13 C -0.0396(2) 0.30788(17) 0.31724(16) 0.0255 1.0000 Uani D . . . . .
C14 C 0.09551(19) 0.31311(17) 0.36472(16) 0.0254 1.0000 Uani D . . . . .
C15 C 0.15182(18) 0.20904(17) 0.34570(16) 0.0234 1.0000 Uani D . . . . .
C16 C 0.07855(17) 0.10384(16) 0.27792(15) 0.0206 1.0000 Uani D . . . . .
C17 C -0.26364(19) 0.20533(19) 0.20727(18) 0.0308 1.0000 Uani D . . . . .
C18 C 0.1774(2) 0.42646(19) 0.43376(19) 0.0366 1.0000 Uani D . . . . .
C19 C 0.14569(18) -0.00562(17) 0.26175(16) 0.0250 1.0000 Uani D . . . . .
C20 C -0.44399(17) -0.27170(17) 0.23498(16) 0.0224 1.0000 Uani . . . . . .
C21 C -0.51187(17) -0.17813(18) 0.27274(17) 0.0254 1.0000 Uani D . . . . .
C22 C -0.56686(18) -0.18249(18) 0.36086(17) 0.0278 1.0000 Uani D . . . . .
C23 C -0.56264(18) -0.27902(19) 0.41069(17) 0.0283 1.0000 Uani D . . . . .
C24 C -0.50332(19) -0.37401(17) 0.36780(17) 0.0264 1.0000 Uani D . . . . .
C25 C -0.44361(17) -0.37222(17) 0.28136(16) 0.0235 1.0000 Uani D . . . . .
C26 C -0.5242(2) -0.0726(2) 0.2199(2) 0.0335 1.0000 Uani D . . . . .
C27 C -0.6181(2) -0.2788(2) 0.5094(2) 0.0425 1.0000 Uani D . . . . .
C28 C -0.3790(2) -0.47715(18) 0.24096(18) 0.0302 1.0000 Uani D . . . . .
B1 B -0.1662(2) -0.0142(2) 0.41661(18) 0.0221 1.0000 Uani . . . . . .
B2 B -0.0387(2) -0.3067(2) 0.3618(2) 0.0268 1.0000 Uani . . . . . .
H1 H -0.072(2) -0.039(2) 0.3922(19) 0.035(3) 1.0000 Uiso . . . . . .
H2 H -0.176(2) -0.056(2) 0.486(2) 0.035(3) 1.0000 Uiso . . . . . .
H3 H -0.247(2) -0.048(2) 0.339(2) 0.035(3) 1.0000 Uiso . . . . . .
H4 H -0.167(2) 0.082(2) 0.4424(19) 0.035(3) 1.0000 Uiso . . . . . .
H5 H -0.130(2) -0.274(2) 0.375(2) 0.040(3) 1.0000 Uiso . . . . . .
H6 H 0.019(2) -0.228(2) 0.348(2) 0.040(3) 1.0000 Uiso . . . . . .
H7 H 0.017(2) -0.340(2) 0.434(2) 0.040(3) 1.0000 Uiso . . . . . .
H8 H -0.075(2) -0.369(2) 0.282(2) 0.040(3) 1.0000 Uiso . . . . . .
H11 H -0.2901 0.0212 0.0372 0.0318 1.0000 Uiso D . . . . .
H12 H -0.1566 0.0680 0.0191 0.0318 1.0000 Uiso D . . . . .
H21 H -0.2567 -0.1099 -0.1171 0.0333 1.0000 Uiso D . . . . .
H22 H -0.1132 -0.1194 -0.0451 0.0333 1.0000 Uiso D . . . . .
H31 H -0.5441 -0.2779 0.0325 0.0375 1.0000 Uiso D . . . . .
H32 H -0.4533 -0.3794 0.0068 0.0375 1.0000 Uiso D . . . . .
H41 H -0.4385 -0.2528 -0.1129 0.0342 1.0000 Uiso D . . . . .
H42 H -0.4256 -0.1402 -0.0130 0.0342 1.0000 Uiso D . . . . .
H51 H -0.2685 -0.3903 -0.0518 0.0316 1.0000 Uiso D . . . . .
H52 H -0.2367 -0.3254 -0.1424 0.0316 1.0000 Uiso D . . . . .
H71 H -0.0416 -0.4171 -0.1653 0.0378 1.0000 Uiso D . . . . .
H81 H 0.1842 -0.4363 -0.0873 0.0458 1.0000 Uiso D . . . . .
H91 H 0.2788 -0.3604 0.1088 0.0392 1.0000 Uiso D . . . . .
H101 H 0.1483 -0.2738 0.2188 0.0310 1.0000 Uiso D . . . . .
H131 H -0.0828 0.3777 0.3327 0.0313 1.0000 Uiso D . . . . .
H151 H 0.2450 0.2086 0.3817 0.0289 1.0000 Uiso D . . . . .
H171 H -0.2893 0.2706 0.2538 0.0365 1.0000 Uiso D . . . . .
H172 H -0.3092 0.1299 0.2110 0.0365 1.0000 Uiso D . . . . .
H173 H -0.2871 0.2133 0.1286 0.0365 1.0000 Uiso D . . . . .
H181 H 0.2603 0.4145 0.4813 0.0413 1.0000 Uiso D . . . . .
H182 H 0.1317 0.4700 0.4812 0.0413 1.0000 Uiso D . . . . .
H183 H 0.1959 0.4798 0.3893 0.0413 1.0000 Uiso D . . . . .
H191 H 0.2401 0.0133 0.2869 0.0312 1.0000 Uiso D . . . . .
H192 H 0.1255 -0.0610 0.3035 0.0312 1.0000 Uiso D . . . . .
H193 H 0.1242 -0.0492 0.1838 0.0312 1.0000 Uiso D . . . . .
H221 H -0.6088 -0.1163 0.3900 0.0342 1.0000 Uiso D . . . . .
H241 H -0.5088 -0.4506 0.3884 0.0323 1.0000 Uiso D . . . . .
H261 H -0.5310 -0.0020 0.2740 0.0427 1.0000 Uiso D . . . . .
H262 H -0.6040 -0.0864 0.1585 0.0427 1.0000 Uiso D . . . . .
H263 H -0.4502 -0.0564 0.1916 0.0427 1.0000 Uiso D . . . . .
H271 H -0.5952 -0.3446 0.5434 0.0546 1.0000 Uiso D . . . . .
H272 H -0.7140 -0.2882 0.4877 0.0546 1.0000 Uiso D . . . . .
H273 H -0.5914 -0.2085 0.5699 0.0546 1.0000 Uiso D . . . . .
H281 H -0.4178 -0.5473 0.2568 0.0360 1.0000 Uiso D . . . . .
H282 H -0.3882 -0.4924 0.1614 0.0360 1.0000 Uiso D . . . . .
H283 H -0.2860 -0.4692 0.2765 0.0360 1.0000 Uiso D . . . . .

loop_
_atom_site_aniso_label
_atom_site_aniso_U_11
_atom_site_aniso_U_22
_atom_site_aniso_U_33
_atom_site_aniso_U_23
_atom_site_aniso_U_13
_atom_site_aniso_U_12
Sm1 0.01626(5) 0.02027(5) 0.01474(5) 0.00386(3) 0.00276(3) 0.00210(3)
Li1 0.0361(19) 0.034(2) 0.0309(19) 0.0018(16) 0.0083(16) -0.0003(15)
N1 0.0232(7) 0.0220(8) 0.0167(7) 0.0040(6) 0.0030(6) 0.0031(6)
N2 0.0182(7) 0.0332(9) 0.0200(8) 0.0071(7) 0.0041(6) 0.0002(6)
N3 0.0203(7) 0.0266(8) 0.0173(7) 0.0056(6) 0.0032(6) 0.0007(6)
N4 0.0239(8) 0.0241(8) 0.0221(8) 0.0005(6) 0.0076(6) 0.0041(6)
C1 0.0310(10) 0.0274(10) 0.0199(9) 0.0084(8) 0.0028(8) 0.0040(8)
C2 0.0298(10) 0.0336(11) 0.0189(9) 0.0093(8) 0.0056(8) 0.0005(8)
C3 0.0208(9) 0.0480(14) 0.0244(10) 0.0090(9) 0.0011(8) -0.0072(9)
C4 0.0200(9) 0.0455(13) 0.0206(9) 0.0099(9) -0.0002(7) 0.0005(8)
C5 0.0321(10) 0.0276(10) 0.0193(9) 0.0012(8) 0.0028(8) 0.0001(8)
C6 0.0316(10) 0.0210(9) 0.0206(9) 0.0042(7) 0.0090(8) 0.0013(7)
C7 0.0421(12) 0.0267(10) 0.0250(10) 0.0038(8) 0.0175(9) 0.0015(9)
C8 0.0427(12) 0.0283(11) 0.0430(13) 0.0052(9) 0.0296(11) 0.0043(9)
C9 0.0264(10) 0.0251(10) 0.0449(13) 0.0054(9) 0.0168(9) 0.0043(8)
C10 0.0240(9) 0.0224(10) 0.0314(10) 0.0021(8) 0.0080(8) 0.0038(7)
C11 0.0227(8) 0.0224(9) 0.0179(8) 0.0088(7) 0.0077(7) 0.0034(7)
C12 0.0241(9) 0.0235(9) 0.0217(9) 0.0095(7) 0.0064(7) 0.0058(7)
C13 0.0322(10) 0.0209(9) 0.0249(9) 0.0077(8) 0.0079(8) 0.0063(8)
C14 0.0309(10) 0.0232(10) 0.0213(9) 0.0071(7) 0.0048(8) 0.0000(8)
C15 0.0221(8) 0.0282(10) 0.0215(9) 0.0098(8) 0.0058(7) 0.0017(7)
C16 0.0228(8) 0.0222(9) 0.0199(8) 0.0082(7) 0.0082(7) 0.0044(7)
C17 0.0259(9) 0.0282(11) 0.0376(11) 0.0071(9) 0.0071(9) 0.0077(8)
C18 0.0397(12) 0.0267(11) 0.0370(12) 0.0054(9) 0.0023(10) -0.0024(9)
C19 0.0228(9) 0.0264(10) 0.0283(10) 0.0085(8) 0.0090(8) 0.0062(7)
C20 0.0171(8) 0.0268(10) 0.0224(9) 0.0059(7) 0.0042(7) 0.0004(7)
C21 0.0168(8) 0.0291(10) 0.0313(10) 0.0114(8) 0.0048(8) 0.0036(7)
C22 0.0207(9) 0.0309(11) 0.0335(11) 0.0080(9) 0.0091(8) 0.0071(8)
C23 0.0234(9) 0.0348(11) 0.0296(10) 0.0089(9) 0.0111(8) 0.0034(8)
C24 0.0277(9) 0.0225(10) 0.0302(10) 0.0092(8) 0.0085(8) -0.0004(7)
C25 0.0205(8) 0.0237(10) 0.0235(9) 0.0034(7) 0.0029(7) 0.0002(7)
C26 0.0249(10) 0.0362(12) 0.0461(13) 0.0209(10) 0.0113(9) 0.0111(8)
C27 0.0508(14) 0.0441(14) 0.0432(14) 0.0125(11) 0.0288(12) 0.0074(11)
C28 0.0325(10) 0.0258(10) 0.0325(11) 0.0044(8) 0.0113(9) 0.0025(8)
B1 0.0223(10) 0.0254(11) 0.0182(9) 0.0042(8) 0.0055(8) 0.0032(8)
B2 0.0302(11) 0.0270(12) 0.0238(11) 0.0088(9) 0.0051(9) 0.0086(9)

loop_
_atom_type_symbol
_atom_type_scat_dispersion_real
_atom_type_scat_dispersion_imag
_atom_type_scat_Cromer_Mann_a1
_atom_type_scat_Cromer_Mann_b1
_atom_type_scat_Cromer_Mann_a2
_atom_type_scat_Cromer_Mann_b2
_atom_type_scat_Cromer_Mann_a3
_atom_type_scat_Cromer_Mann_b3
_atom_type_scat_Cromer_Mann_a4
_atom_type_scat_Cromer_Mann_b4
_atom_type_scat_Cromer_Mann_c
_atom_type_scat_source
C 0.0033 0.0016 2.3100 20.8439 1.0200 10.2075 1.5886 0.5687 0.8650 51.6512 0.2156 'International Tables Vol C 4.2.6.8 and 6.1.1.4'
H 0.0000 0.0000 0.4930 10.5109 0.3229 26.1257 0.1402 3.1424 0.0408 57.7998 0.0030 'International Tables Vol C 4.2.6.8 and 6.1.1.4'
B 0.0013 0.0007 2.0545 23.2185 1.3326 1.0210 1.0979 60.3498 0.7068 0.1403 -0.1932 'International Tables Vol C 4.2.6.8 and 6.1.1.4'
N 0.0061 0.0033 12.2126 0.0057 3.1322 9.8933 2.0125 28.9975 1.1663 0.5826 -11.5290 'International Tables Vol C 4.2.6.8 and 6.1.1.4'
Sm -0.1638 3.4418 24.0042 2.4727 19.4258 0.1965 13.4396 14.3996 2.8960 128.0070 2.2096 'International Tables Vol C 4.2.6.8 and 6.1.1.4'
Li -0.0003 0.0001 1.1282 3.9546 0.7508 1.0524 0.6175 85.3905 0.4653 168.2610 0.0377 'International Tables Vol C 4.2.6.8 and 6.1.1.4'

loop_
_geom_angle_atom_site_label_1
_geom_angle_site_symmetry_1
_geom_angle_atom_site_label_2
_geom_angle_site_symmetry_2
_geom_angle_atom_site_label_3
_geom_angle_site_symmetry_3
_geom_angle
_geom_angle_publ_flag
N1 . Sm1 . N2 . 114.22(6) yes
N1 . Sm1 . N3 . 70.13(5) yes
N2 . Sm1 . N3 . 69.17(5) yes
N1 . Sm1 . N4 . 93.56(5) yes
N2 . Sm1 . N4 . 112.27(5) yes
N3 . Sm1 . N4 . 64.87(5) yes
N1 . Sm1 . B1 . 82.39(6) yes
N2 . Sm1 . B1 . 98.89(6) yes
N3 . Sm1 . B1 . 140.46(6) yes
N4 . Sm1 . B1 . 147.16(5) yes
N1 . Sm1 . B2 . 141.12(6) yes
N2 . Sm1 . B2 . 103.30(7) yes
N3 . Sm1 . B2 . 136.63(6) yes
N4 . Sm1 . B2 . 80.90(6) yes
B1 . Sm1 . B2 . 82.14(7) yes
N1 . Sm1 . H1 . 79.0(5) no
N2 . Sm1 . H1 . 120.8(5) no
N3 . Sm1 . H1 . 148.5(5) no
N4 . Sm1 . H1 . 124.6(5) no
B1 . Sm1 . H1 . 22.6(5) no
N1 . Sm1 . H3 . 80.8(5) no
N2 . Sm1 . H3 . 80.6(6) no
N3 . Sm1 . H3 . 122.8(6) no
N4 . Sm1 . H3 . 167.2(6) no
B1 . Sm1 . H3 . 21.0(6) no
N1 . Sm1 . H5 . 145.5(6) no
N2 . Sm1 . H5 . 87.5(6) no
N3 . Sm1 . H5 . 144.4(6) no
N4 . Sm1 . H5 . 102.8(6) no
B1 . Sm1 . H5 . 67.3(6) no
N1 . Sm1 . H6 . 117.1(6) no
N2 . Sm1 . H6 . 127.5(6) no
N3 . Sm1 . H6 . 139.8(6) no
N4 . Sm1 . H6 . 75.1(6) no
B1 . Sm1 . H6 . 77.9(6) no
N1 . Sm1 . H8 . 151.9(5) no
N2 . Sm1 . H8 . 92.2(5) no
N3 . Sm1 . H8 . 114.1(5) no
N4 . Sm1 . H8 . 66.3(5) no
B1 . Sm1 . H8 . 103.6(5) no
B2 . Sm1 . H1 . 73.2(5) no
B2 . Sm1 . H3 . 96.2(6) no
H1 . Sm1 . H3 . 43.1(8) no
B2 . Sm1 . H5 . 23.4(6) no
H1 . Sm1 . H5 . 66.7(8) no
H3 . Sm1 . H5 . 76.6(8) no
B2 . Sm1 . H6 . 24.3(6) no
H1 . Sm1 . H6 . 61.3(8) no
H3 . Sm1 . H6 . 97.1(8) no
H5 . Sm1 . H6 . 42.3(8) no
B2 . Sm1 . H8 . 22.9(5) no
H1 . Sm1 . H8 . 96.0(8) no
H3 . Sm1 . H8 . 114.5(8) no
H5 . Sm1 . H8 . 37.9(7) no
H6 . Sm1 . H8 . 41.0(8) no
C14 2_556 Li1 . C15 2_556 30.29(7) yes
C14 2_556 Li1 . C16 2_556 53.89(9) yes
C15 2_556 Li1 . C16 2_556 31.16(7) yes
C14 2_556 Li1 . H2 . 107.2(7) no
C15 2_556 Li1 . H2 . 81.1(7) no
C16 2_556 Li1 . H2 . 80.3(7) no
C14 2_556 Li1 . H4 2_556 123.4(7) no
C15 2_556 Li1 . H4 2_556 132.3(7) no
C16 2_556 Li1 . H4 2_556 106.4(7) no
C14 2_556 Li1 . H5 . 85.7(6) no
C15 2_556 Li1 . H5 . 97.5(6) no
C16 2_556 Li1 . H5 . 127.7(7) no
H2 . Li1 . H4 2_556 121.9(9) no
H2 . Li1 . H5 . 82.7(9) no
H4 2_556 Li1 . H5 . 124.5(9) no
Sm1 . N1 . C1 . 119.08(12) yes
Sm1 . N1 . C11 . 125.16(11) yes
C1 . N1 . C11 . 114.93(15) yes
Sm1 . N2 . C3 . 124.48(11) yes
Sm1 . N2 . C20 . 120.79(12) yes
C3 . N2 . C20 . 114.35(14) yes
Sm1 . N3 . C2 . 108.07(11) yes
Sm1 . N3 . C4 . 107.59(10) yes
C2 . N3 . C4 . 109.77(15) yes
Sm1 . N3 . C5 . 110.92(11) yes
C2 . N3 . C5 . 110.19(15) yes
C4 . N3 . C5 . 110.23(15) yes
Sm1 . N4 . C6 . 118.35(12) yes
Sm1 . N4 . C10 . 123.59(12) yes
C6 . N4 . C10 . 117.94(16) yes
N1 . C1 . C2 . 108.63(16) yes
N1 . C1 . H11 . 111.595 no
C2 . C1 . H11 . 109.996 no
N1 . C1 . H12 . 109.309 no
C2 . C1 . H12 . 109.473 no
H11 . C1 . H12 . 107.817 no
C1 . C2 . N3 . 111.53(15) yes
C1 . C2 . H21 . 110.593 no
N3 . C2 . H21 . 109.371 no
C1 . C2 . H22 . 107.683 no
N3 . C2 . H22 . 109.435 no
H21 . C2 . H22 . 108.151 no
N2 . C3 . C4 . 109.70(16) yes
N2 . C3 . H31 . 110.380 no
C4 . C3 . H31 . 106.371 no
N2 . C3 . H32 . 110.910 no
C4 . C3 . H32 . 110.192 no
H31 . C3 . H32 . 109.189 no
C3 . C4 . N3 . 111.29(16) yes
C3 . C4 . H41 . 111.912 no
N3 . C4 . H41 . 108.392 no
C3 . C4 . H42 . 108.127 no
N3 . C4 . H42 . 108.989 no
H41 . C4 . H42 . 108.038 no
N3 . C5 . C6 . 112.16(16) yes
N3 . C5 . H51 . 108.516 no
C6 . C5 . H51 . 109.327 no
N3 . C5 . H52 . 108.777 no
C6 . C5 . H52 . 109.958 no
H51 . C5 . H52 . 108.006 no
C5 . C6 . N4 . 116.80(16) yes
C5 . C6 . C7 . 121.16(18) yes
N4 . C6 . C7 . 121.99(18) yes
C6 . C7 . C8 . 119.17(19) yes
C6 . C7 . H71 . 119.569 no
C8 . C7 . H71 . 121.262 no
C7 . C8 . C9 . 119.30(18) yes
C7 . C8 . H81 . 120.239 no
C9 . C8 . H81 . 120.456 no
C8 . C9 . C10 . 118.40(19) yes
C8 . C9 . H91 . 121.695 no
C10 . C9 . H91 . 119.895 no
C9 . C10 . N4 . 123.19(19) yes
C9 . C10 . H101 . 119.375 no
N4 . C10 . H101 . 117.434 no
N1 . C11 . C12 . 123.75(16) yes
N1 . C11 . C16 . 118.83(16) yes
C12 . C11 . C16 . 117.35(17) yes
C11 . C12 . C13 . 119.94(17) yes
C11 . C12 . C17 . 120.75(17) yes
C13 . C12 . C17 . 119.22(17) yes
C12 . C13 . C14 . 122.79(18) yes
C12 . C13 . H131 . 118.051 no
C14 . C13 . H131 . 119.156 no
C13 . C14 . C15 . 117.11(18) yes
C13 . C14 . C18 . 121.59(18) yes
C15 . C14 . C18 . 121.30(18) yes
C14 . C15 . C16 . 122.20(17) yes
C14 . C15 . H151 . 119.131 no
C16 . C15 . H151 . 118.655 no
C11 . C16 . C15 . 120.36(17) yes
C11 . C16 . C19 . 120.30(17) yes
C15 . C16 . C19 . 119.33(16) yes
C12 . C17 . H171 . 108.723 no
C12 . C17 . H172 . 109.726 no
H171 . C17 . H172 . 110.155 no
C12 . C17 . H173 . 109.270 no
H171 . C17 . H173 . 110.134 no
H172 . C17 . H173 . 108.820 no
C14 . C18 . H181 . 113.185 no
C14 . C18 . H182 . 111.090 no
H181 . C18 . H182 . 107.163 no
C14 . C18 . H183 . 113.325 no
H181 . C18 . H183 . 107.454 no
H182 . C18 . H183 . 104.035 no
C16 . C19 . H191 . 110.906 no
C16 . C19 . H192 . 113.499 no
H191 . C19 . H192 . 105.489 no
C16 . C19 . H193 . 113.796 no
H191 . C19 . H193 . 106.613 no
H192 . C19 . H193 . 105.937 no
N2 . C20 . C21 . 120.00(17) yes
N2 . C20 . C25 . 121.23(17) yes
C21 . C20 . C25 . 118.72(16) yes
C20 . C21 . C22 . 119.68(18) yes
C20 . C21 . C26 . 120.94(17) yes
C22 . C21 . C26 . 119.38(18) yes
C21 . C22 . C23 . 122.16(18) yes
C21 . C22 . H221 . 119.864 no
C23 . C22 . H221 . 117.974 no
C22 . C23 . C24 . 117.61(17) yes
C22 . C23 . C27 . 120.85(19) yes
C24 . C23 . C27 . 121.53(19) yes
C23 . C24 . C25 . 122.17(18) yes
C23 . C24 . H241 . 123.391 no
C25 . C24 . H241 . 114.037 no
C20 . C25 . C24 . 119.42(17) yes
C20 . C25 . C28 . 121.39(17) yes
C24 . C25 . C28 . 119.18(17) yes
C21 . C26 . H261 . 110.903 no
C21 . C26 . H262 . 109.662 no
H261 . C26 . H262 . 106.959 no
C21 . C26 . H263 . 112.144 no
H261 . C26 . H263 . 108.327 no
H262 . C26 . H263 . 108.681 no
C23 . C27 . H271 . 111.856 no
C23 . C27 . H272 . 112.501 no
H271 . C27 . H272 . 104.094 no
C23 . C27 . H273 . 115.923 no
H271 . C27 . H273 . 106.237 no
H272 . C27 . H273 . 105.291 no
C25 . C28 . H281 . 109.779 no
C25 . C28 . H282 . 113.110 no
H281 . C28 . H282 . 107.624 no
C25 . C28 . H283 . 113.202 no
H281 . C28 . H283 . 107.021 no
H282 . C28 . H283 . 105.754 no
Sm1 . B1 . H1 . 55.0(12) no
Sm1 . B1 . H2 . 115.2(12) no
H1 . B1 . H2 . 109.6(17) no
Sm1 . B1 . H3 . 51.0(12) no
H1 . B1 . H3 . 104.5(17) no
H2 . B1 . H3 . 112.4(17) no
Sm1 . B1 . H4 . 135.6(12) no
H1 . B1 . H4 . 112.8(16) no
H2 . B1 . H4 . 109.1(17) no
H3 . B1 . H4 . 108.4(17) no
Sm1 . B2 . H5 . 64.7(13) no
Sm1 . B2 . H6 . 59.9(12) no
H5 . B2 . H6 . 104.6(18) no
Sm1 . B2 . H7 . 168.1(13) no
H5 . B2 . H7 . 112.3(17) no
H6 . B2 . H7 . 111.9(17) no
Sm1 . B2 . H8 . 73.8(13) no
H5 . B2 . H8 . 101.4(18) no
H6 . B2 . H8 . 107.5(17) no
H7 . B2 . H8 . 118.0(18) no
Sm1 . H1 . B1 . 102.5(14) no
Li1 . H2 . B1 . 109.1(15) no
Sm1 . H3 . B1 . 108.0(15) no
Li1 2_556 H4 . B1 . 105.2(15) no
Sm1 . H5 . Li1 . 110.6(10) no
Sm1 . H5 . B2 . 91.9(14) no
Li1 . H5 . B2 . 90.8(14) no
Sm1 . H6 . B2 . 95.8(14) no
Sm1 . H8 . B2 . 83.4(14) no

loop_
_geom_bond_atom_site_label_1
_geom_bond_site_symmetry_1
_geom_bond_atom_site_label_2
_geom_bond_site_symmetry_2
_geom_bond_distance
_geom_bond_publ_flag
Sm1 . N1 . 2.3110(15) yes
Sm1 . N2 . 2.2584(15) yes
Sm1 . N3 . 2.5898(15) yes
Sm1 . N4 . 2.6068(15) yes
Sm1 . B1 . 2.927(2) yes
Sm1 . B2 . 2.764(2) yes
Sm1 . H1 . 2.45(2) no
Sm1 . H3 . 2.39(2) no
Sm1 . H5 . 2.50(2) no
Sm1 . H6 . 2.40(2) no
Sm1 . H8 . 2.67(2) no
Li1 . C14 2_556 2.728(4) yes
Li1 . C15 2_556 2.537(4) yes
Li1 . C16 2_556 2.654(4) yes
Li1 . B1 . 2.637(5) yes
Li1 . B1 2_556 2.525(4) yes
Li1 . B2 . 2.432(4) yes
Li1 . H2 . 2.06(2) no
Li1 . H4 2_556 2.00(2) no
Li1 . H5 . 2.16(2) no
N1 . C1 . 1.468(2) yes
N1 . C11 . 1.407(2) yes
N2 . C3 . 1.457(2) yes
N2 . C20 . 1.430(2) yes
N3 . C2 . 1.481(2) yes
N3 . C4 . 1.486(2) yes
N3 . C5 . 1.468(3) yes
N4 . C6 . 1.344(2) yes
N4 . C10 . 1.349(2) yes
C1 . C2 . 1.519(3) yes
C1 . H11 . 0.974 no
C1 . H12 . 0.969 no
C2 . H21 . 0.978 no
C2 . H22 . 0.970 no
C3 . C4 . 1.522(3) yes
C3 . H31 . 0.983 no
C3 . H32 . 0.985 no
C4 . H41 . 0.989 no
C4 . H42 . 0.990 no
C5 . C6 . 1.507(3) yes
C5 . H51 . 0.982 no
C5 . H52 . 0.975 no
C6 . C7 . 1.391(3) yes
C7 . C8 . 1.382(3) yes
C7 . H71 . 0.969 no
C8 . C9 . 1.380(3) yes
C8 . H81 . 0.979 no
C9 . C10 . 1.381(3) yes
C9 . H91 . 0.957 no
C10 . H101 . 0.979 no
C11 . C12 . 1.419(3) yes
C11 . C16 . 1.418(2) yes
C12 . C13 . 1.394(3) yes
C12 . C17 . 1.505(3) yes
C13 . C14 . 1.391(3) yes
C13 . H131 . 0.967 no
C14 . C15 . 1.388(3) yes
C14 . C18 . 1.504(3) yes
C15 . C16 . 1.399(3) yes
C15 . H151 . 0.973 no
C16 . C19 . 1.500(3) yes
C17 . H171 . 0.963 no
C17 . H172 . 0.991 no
C17 . H173 . 0.985 no
C18 . H181 . 0.962 no
C18 . H182 . 0.954 no
C18 . H183 . 0.959 no
C19 . H191 . 0.962 no
C19 . H192 . 0.956 no
C19 . H193 . 0.975 no
C20 . C21 . 1.413(3) yes
C20 . C25 . 1.409(3) yes
C21 . C22 . 1.391(3) yes
C21 . C26 . 1.507(3) yes
C22 . C23 . 1.391(3) yes
C22 . H221 . 0.969 no
C23 . C24 . 1.390(3) yes
C23 . C27 . 1.510(3) yes
C24 . C25 . 1.399(3) yes
C24 . H241 . 0.979 no
C25 . C28 . 1.502(3) yes
C26 . H261 . 0.979 no
C26 . H262 . 0.967 no
C26 . H263 . 0.964 no
C27 . H271 . 0.963 no
C27 . H272 . 0.972 no
C27 . H273 . 0.973 no
C28 . H281 . 0.970 no
C28 . H282 . 0.964 no
C28 . H283 . 0.959 no
B1 . H1 . 1.15(2) no
B1 . H2 . 1.10(2) no
B1 . H3 . 1.10(2) no
B1 . H4 . 1.10(2) no
B2 . H5 . 1.10(2) no
B2 . H6 . 1.14(2) no
B2 . H7 . 1.11(2) no
B2 . H8 . 1.08(3) no
